data_8105530
loop_
_publ_author_name
'Hussien, Nasry Jassim'
'Yusoff, Siti Fairus M.'
'Al-Jeboori, Mohamad J.'
'Farina, Yang'
'Abosadiya, Hamza M.'
'Yousif, Enaam I.'
'Ahmed, Riyadh M.'

_publ_section_title
;
 Crystal structure of
 N-phenyl-2-(propan-2-ylidene)hydrazine-1-carbothioamide, C10H13N3S
;
_journal_issue 1
_journal_name_full 'Zeitschrift f\"ur Kristallographie - New Crystal Structures'
_journal_page_first 31
_journal_page_last 32
_journal_paper_doi 10.1515/ncrs-2018-0080
_journal_volume 234
_journal_year 2018
_chemical_formula_moiety 'C10 H13 N3 S'
_chemical_formula_sum 'C10 H13 N3 S'
_chemical_formula_weight 207.29
_chemical_name_systematic
; 
 N-phenyl-2-(propan-2-ylidene)hydrazine-1-carbothioamide 
;
_space_group_IT_number 14
_space_group_name_Hall '-P 2ybc'
_space_group_name_H-M_alt 'P 1 21/c 1'
_atom_sites_solution_hydrogens geom
_atom_sites_solution_primary direct
_atom_sites_solution_secondary difmap
_cell_angle_alpha 90.00
_cell_angle_beta 102.637(2)
_cell_angle_gamma 90.00
_cell_formula_units_Z 4
_cell_length_a 12.2265(7)
_cell_length_b 7.6323(5)
_cell_length_c 11.6491(6)
_cell_measurement_temperature 301(2)
_cell_volume 1060.72(11)
_computing_structure_refinement 'SHELXL-97 (Sheldrick, 2008)'
_computing_structure_solution 'SHELXS-97 (Sheldrick, 2008)'
_diffrn_ambient_temperature 301(2)
_diffrn_measured_fraction_theta_full 0.997
_diffrn_measured_fraction_theta_max 0.997
_diffrn_radiation_monochromator graphite
_diffrn_radiation_source 'fine-focus sealed tube'
_diffrn_radiation_type MoK\a
_diffrn_radiation_wavelength 0.71073
_diffrn_reflns_av_R_equivalents 0.0387
_diffrn_reflns_av_sigmaI/netI 0.0179
_diffrn_reflns_limit_h_max 16
_diffrn_reflns_limit_h_min -16
_diffrn_reflns_limit_k_max 10
_diffrn_reflns_limit_k_min -10
_diffrn_reflns_limit_l_max 15
_diffrn_reflns_limit_l_min -14
_diffrn_reflns_number 37336
_diffrn_reflns_theta_full 28.35
_diffrn_reflns_theta_max 28.35
_diffrn_reflns_theta_min 3.17
_exptl_absorpt_coefficient_mu 0.269
_exptl_absorpt_correction_T_max 0.9188
_exptl_absorpt_correction_T_min 0.8552
_exptl_crystal_density_diffrn 1.298
_exptl_crystal_density_method 'not measured'
_exptl_crystal_F_000 440
_exptl_crystal_size_max 0.60
_exptl_crystal_size_mid 0.40
_exptl_crystal_size_min 0.32
_refine_diff_density_max 0.248
_refine_diff_density_min -0.314
_refine_diff_density_rms 0.049
_refine_ls_extinction_coef 0.032(3)
_refine_ls_extinction_expression Fc^*^=kFc[1+0.001xFc^2^\l^3^/sin(2\q)]^-1/4^
_refine_ls_extinction_method SHELXL
_refine_ls_goodness_of_fit_ref 1.065
_refine_ls_hydrogen_treatment mixed
_refine_ls_matrix_type full
_refine_ls_number_parameters 138
_refine_ls_number_reflns 2646
_refine_ls_number_restraints 2
_refine_ls_restrained_S_all 1.065
_refine_ls_R_factor_all 0.0611
_refine_ls_R_factor_gt 0.0448
_refine_ls_shift/su_max 0.001
_refine_ls_shift/su_mean 0.000
_refine_ls_structure_factor_coef Fsqd
_refine_ls_weighting_details 'calc w=1/[\s^2^(Fo^2^)+(0.0480P)^2^+0.6360P] where P=(Fo^2^+2Fc^2^)/3'
_refine_ls_weighting_scheme calc
_refine_ls_wR_factor_gt 0.1081
_refine_ls_wR_factor_ref 0.1211
_reflns_number_gt 2126
_reflns_number_total 2646
_reflns_threshold_expression >2sigma(I)
_cod_data_source_file suppl_ncrs-2018-0080_suppl.cif
_cod_data_source_block 1
_cod_database_code 8105530

loop_
_symmetry_equiv_pos_as_xyz
'x, y, z'
'-x, y+1/2, -z+1/2'
'-x, -y, -z'
'x, -y-1/2, z-1/2'

loop_
_atom_site_label
_atom_site_type_symbol
_atom_site_fract_x
_atom_site_fract_y
_atom_site_fract_z
_atom_site_U_iso_or_equiv
_atom_site_adp_type
_atom_site_occupancy
_atom_site_symmetry_multiplicity
_atom_site_calc_flag
_atom_site_refinement_flags
_atom_site_disorder_assembly
_atom_site_disorder_group
S1 S 0.16731(4) 0.89118(7) 0.53541(4) 0.04377(18) Uani 1 1 d . . .
N1 N 0.20128(12) 0.8324(2) 0.31739(13) 0.0407(4) Uani 1 1 d D . .
N2 N 0.02253(11) 0.8844(2) 0.33278(13) 0.0377(3) Uani 1 1 d D . .
N3 N -0.00346(12) 0.8913(2) 0.21013(13) 0.0385(3) Uani 1 1 d . . .
C1 C 0.38114(15) 0.7416(3) 0.44260(18) 0.0452(4) Uani 1 1 d . . .
H1 H 0.3443 0.6781 0.4909 0.054 Uiso 1 1 calc R . .
C2 C 0.49744(16) 0.7471(3) 0.46641(19) 0.0531(5) Uani 1 1 d . . .
H2 H 0.5385 0.6882 0.5317 0.064 Uiso 1 1 calc R . .
C3 C 0.55231(16) 0.8385(3) 0.3947(2) 0.0540(5) Uani 1 1 d . . .
H3 H 0.6302 0.8420 0.4116 0.065 Uiso 1 1 calc R . .
C4 C 0.49191(17) 0.9249(3) 0.2977(2) 0.0570(6) Uani 1 1 d . . .
H4 H 0.5290 0.9863 0.2487 0.068 Uiso 1 1 calc R . .
C5 C 0.37579(16) 0.9206(3) 0.27298(18) 0.0477(5) Uani 1 1 d . . .
H5 H 0.3350 0.9777 0.2068 0.057 Uiso 1 1 calc R . .
C6 C 0.32076(13) 0.8312(2) 0.34670(15) 0.0360(4) Uani 1 1 d . . .
C7 C 0.13079(13) 0.8690(2) 0.38853(15) 0.0333(4) Uani 1 1 d . . .
C8 C -0.10561(14) 0.8704(2) 0.15745(15) 0.0348(4) Uani 1 1 d . . .
C9 C -0.20087(16) 0.8323(3) 0.21445(18) 0.0545(5) Uani 1 1 d . . .
H9A H -0.1736 0.7713 0.2872 0.082 Uiso 1 1 calc R . .
H9B H -0.2550 0.7606 0.1631 0.082 Uiso 1 1 calc R . .
H9C H -0.2354 0.9402 0.2298 0.082 Uiso 1 1 calc R . .
C10 C -0.13165(17) 0.8822(3) 0.02644(16) 0.0488(5) Uani 1 1 d . . .
H10A H -0.1743 0.9865 0.0020 0.073 Uiso 1 1 calc R . .
H10B H -0.1744 0.7815 -0.0062 0.073 Uiso 1 1 calc R . .
H10C H -0.0630 0.8860 -0.0008 0.073 Uiso 1 1 calc R . .
H1A H 0.1695(16) 0.837(3) 0.2429(9) 0.047(6) Uiso 1 1 d D . .
H2A H -0.0235(15) 0.924(3) 0.3739(16) 0.050(6) Uiso 1 1 d D . .

loop_
_atom_site_aniso_label
_atom_site_aniso_U_11
_atom_site_aniso_U_22
_atom_site_aniso_U_33
_atom_site_aniso_U_23
_atom_site_aniso_U_13
_atom_site_aniso_U_12
S1 0.0359(3) 0.0589(3) 0.0350(2) -0.0056(2) 0.00424(17) 0.0028(2)
N1 0.0262(7) 0.0587(10) 0.0357(7) -0.0042(7) 0.0033(6) 0.0041(6)
N2 0.0263(7) 0.0531(9) 0.0336(7) -0.0040(6) 0.0062(5) 0.0016(6)
N3 0.0309(7) 0.0505(9) 0.0335(7) -0.0011(6) 0.0061(6) 0.0010(6)
C1 0.0345(9) 0.0503(11) 0.0505(10) 0.0058(9) 0.0084(8) 0.0036(8)
C2 0.0350(9) 0.0605(13) 0.0586(12) 0.0004(10) -0.0012(9) 0.0112(9)
C3 0.0278(8) 0.0587(13) 0.0748(14) -0.0108(11) 0.0098(9) 0.0006(8)
C4 0.0410(10) 0.0650(14) 0.0708(14) 0.0036(11) 0.0250(10) -0.0006(10)
C5 0.0399(10) 0.0597(13) 0.0455(10) 0.0046(9) 0.0135(8) 0.0081(9)
C6 0.0269(7) 0.0414(9) 0.0394(8) -0.0075(7) 0.0065(6) 0.0028(7)
C7 0.0286(8) 0.0342(9) 0.0365(8) -0.0019(6) 0.0054(6) -0.0011(6)
C8 0.0323(8) 0.0340(9) 0.0368(8) -0.0029(7) 0.0049(6) 0.0013(6)
C9 0.0358(9) 0.0802(15) 0.0458(10) -0.0071(10) 0.0055(8) -0.0162(10)
C10 0.0472(11) 0.0590(12) 0.0371(9) -0.0015(8) 0.0021(8) -0.0001(9)

loop_
_atom_type_symbol
_atom_type_description
_atom_type_scat_dispersion_real
_atom_type_scat_dispersion_imag
_atom_type_scat_source
C C 0.0033 0.0016 'International Tables Vol C Tables 4.2.6.8 and 6.1.1.4'
H H 0.0000 0.0000 'International Tables Vol C Tables 4.2.6.8 and 6.1.1.4'
N N 0.0061 0.0033 'International Tables Vol C Tables 4.2.6.8 and 6.1.1.4'
S S 0.1246 0.1234 'International Tables Vol C Tables 4.2.6.8 and 6.1.1.4'

loop_
_geom_angle_atom_site_label_1
_geom_angle_atom_site_label_2
_geom_angle_atom_site_label_3
_geom_angle
_geom_angle_site_symmetry_1
_geom_angle_site_symmetry_3
C7 N1 C6 127.82(15) . .
C7 N1 H1A 113.5(14) . .
C6 N1 H1A 116.7(14) . .
C7 N2 N3 118.49(14) . .
C7 N2 H2A 116.8(14) . .
N3 N2 H2A 121.5(14) . .
C8 N3 N2 117.89(14) . .
C6 C1 C2 119.38(19) . .
C6 C1 H1 120.3 . .
C2 C1 H1 120.3 . .
C3 C2 C1 120.65(19) . .
C3 C2 H2 119.7 . .
C1 C2 H2 119.7 . .
C2 C3 C4 119.87(18) . .
C2 C3 H3 120.1 . .
C4 C3 H3 120.1 . .
C3 C4 C5 120.1(2) . .
C3 C4 H4 120.0 . .
C5 C4 H4 120.0 . .
C6 C5 C4 119.91(19) . .
C6 C5 H5 120.0 . .
C4 C5 H5 120.0 . .
C1 C6 C5 120.10(16) . .
C1 C6 N1 122.45(17) . .
C5 C6 N1 117.43(16) . .
N2 C7 N1 114.51(15) . .
N2 C7 S1 119.79(13) . .
N1 C7 S1 125.69(13) . .
N3 C8 C9 126.06(16) . .
N3 C8 C10 116.88(16) . .
C9 C8 C10 117.06(15) . .
C8 C9 H9A 109.5 . .
C8 C9 H9B 109.5 . .
H9A C9 H9B 109.5 . .
C8 C9 H9C 109.5 . .
H9A C9 H9C 109.5 . .
H9B C9 H9C 109.5 . .
C8 C10 H10A 109.5 . .
C8 C10 H10B 109.5 . .
H10A C10 H10B 109.5 . .
C8 C10 H10C 109.5 . .
H10A C10 H10C 109.5 . .
H10B C10 H10C 109.5 . .

loop_
_geom_bond_atom_site_label_1
_geom_bond_atom_site_label_2
_geom_bond_distance
_geom_bond_site_symmetry_2
S1 C7 1.6797(17) .
N1 C7 1.349(2) .
N1 C6 1.426(2) .
N1 H1A 0.870(9) .
N2 C7 1.346(2) .
N2 N3 1.395(2) .
N2 H2A 0.868(9) .
N3 C8 1.275(2) .
C1 C6 1.378(3) .
C1 C2 1.389(3) .
C1 H1 0.9300 .
C2 C3 1.371(3) .
C2 H2 0.9300 .
C3 C4 1.375(3) .
C3 H3 0.9300 .
C4 C5 1.386(3) .
C4 H4 0.9300 .
C5 C6 1.381(3) .
C5 H5 0.9300 .
C8 C9 1.490(3) .
C8 C10 1.492(2) .
C9 H9A 0.9600 .
C9 H9B 0.9600 .
C9 H9C 0.9600 .
C10 H10A 0.9600 .
C10 H10B 0.9600 .
C10 H10C 0.9600 .

loop_
_geom_torsion_atom_site_label_1
_geom_torsion_atom_site_label_2
_geom_torsion_atom_site_label_3
_geom_torsion_atom_site_label_4
_geom_torsion
_geom_torsion_site_symmetry_1
_geom_torsion_site_symmetry_2
_geom_torsion_site_symmetry_3
_geom_torsion_site_symmetry_4
C7 N2 N3 C8 166.18(16) . . . .
C6 C1 C2 C3 -0.9(3) . . . .
C1 C2 C3 C4 -0.4(3) . . . .
C2 C3 C4 C5 0.4(4) . . . .
C3 C4 C5 C6 0.8(3) . . . .
C2 C1 C6 C5 2.1(3) . . . .
C2 C1 C6 N1 -179.56(18) . . . .
C4 C5 C6 C1 -2.1(3) . . . .
C4 C5 C6 N1 179.49(19) . . . .
C7 N1 C6 C1 50.6(3) . . . .
C7 N1 C6 C5 -131.1(2) . . . .
N3 N2 C7 N1 -10.6(2) . . . .
N3 N2 C7 S1 170.69(13) . . . .
C6 N1 C7 N2 170.93(18) . . . .
C6 N1 C7 S1 -10.4(3) . . . .
N2 N3 C8 C9 -2.5(3) . . . .
N2 N3 C8 C10 178.70(16) . . . .
